data_9015435
loop_
_publ_author_name
'Tjy, C. T. L.'
'Pobedimskaya, E. A.'
'Nadezhina, T. N.'
'Khomyakov, A. P.'

_publ_section_title
;
 Polymorphism of donnayite (Na,TR)Sr(CO3)2*H2O
;
_journal_name_full 'Moscow University Geology Bulletin'
_journal_page_first 60
_journal_page_last 70
_journal_volume 47
_journal_year 1992
_chemical_compound_source 'Khibiny alkaline massif'
_chemical_formula_sum 'C2 H2 Ba0.03 Ca0.15 Ce0.2 Dy0.03 Er0.01 Gd0.02 La0.1 Na0.4 Nd0.05 O7 Pr0.01 Sr0.73 Y0.26 Yb0.01'
_chemical_name_mineral Donnayite-(Y)
_space_group_IT_number 1
_symmetry_space_group_name_Hall 'P 1'
_symmetry_space_group_name_H-M 'P 1'
_cell_angle_alpha 116.25
_cell_angle_beta 102.76
_cell_angle_gamma 60.00
_cell_formula_units_Z 3
_cell_length_a 8.983
_cell_length_b 8.985
_cell_length_c 6.780
_cell_volume 425.041
_database_code_amcsd 0018481
_exptl_crystal_density_diffrn 3.591
_cod_original_formula_sum 'Na.4 Y.26 Ce.2 La.1 Nd.05 Dy.03 Gd.02 Pr.01 Er.01 Yb.01 Sr.73 Ca.15 Ba.03 C2 O7 H2'
_cod_database_code 9015435

loop_
_space_group_symop_operation_xyz
x,y,z

loop_
_atom_site_label
_atom_site_fract_x
_atom_site_fract_y
_atom_site_fract_z
_atom_site_occupancy
_atom_site_U_iso_or_equiv
_atom_site_type_symbol
_atom_site_attached_hydrogens
NaA1 0.00000 0.00000 0.00000 0.31000 0.01026 Na 0
NaA2 0.32320 0.33460 -0.00660 0.31000 0.01089 Na 0
NaA3 0.66300 0.66300 -0.00600 0.31000 0.01267 Na 0
YA1 0.00000 0.00000 0.00000 0.26000 0.01026 Y 0
YA2 0.32320 0.33460 -0.00660 0.26000 0.01089 Y 0
YA3 0.66300 0.66300 -0.00600 0.26000 0.01267 Y 0
CeA1 0.00000 0.00000 0.00000 0.20000 0.01026 Ce 0
CeA2 0.32320 0.33460 -0.00660 0.20000 0.01089 Ce 0
CeA3 0.66300 0.66300 -0.00600 0.20000 0.01267 Ce 0
LaA1 0.00000 0.00000 0.00000 0.10000 0.01026 La 0
LaA2 0.32320 0.33460 -0.00660 0.10000 0.01089 La 0
LaA3 0.66300 0.66300 -0.00600 0.10000 0.01267 La 0
NdA1 0.00000 0.00000 0.00000 0.05000 0.01026 Nd 0
NdA2 0.32320 0.33460 -0.00660 0.05000 0.01089 Nd 0
NdA3 0.66300 0.66300 -0.00600 0.05000 0.01267 Nd 0
DyA1 0.00000 0.00000 0.00000 0.03000 0.01026 Dy 0
DyA2 0.32320 0.33460 -0.00660 0.03000 0.01089 Dy 0
DyA3 0.66300 0.66300 -0.00600 0.03000 0.01267 Dy 0
GdA1 0.00000 0.00000 0.00000 0.02000 0.01026 Gd 0
GdA2 0.32320 0.33460 -0.00660 0.02000 0.01089 Gd 0
GdA3 0.66300 0.66300 -0.00600 0.02000 0.01267 Gd 0
PrA1 0.00000 0.00000 0.00000 0.01000 0.01026 Pr 0
PrA2 0.32320 0.33460 -0.00660 0.01000 0.01089 Pr 0
PrA3 0.66300 0.66300 -0.00600 0.01000 0.01267 Pr 0
ErA1 0.00000 0.00000 0.00000 0.01000 0.01026 Er 0
ErA2 0.32320 0.33460 -0.00660 0.01000 0.01089 Er 0
ErA3 0.66300 0.66300 -0.00600 0.01000 0.01267 Er 0
YbA1 0.00000 0.00000 0.00000 0.01000 0.01026 Yb 0
YbA2 0.32320 0.33460 -0.00660 0.01000 0.01089 Yb 0
YbA3 0.66300 0.66300 -0.00600 0.01000 0.01267 Yb 0
Sr1 0.66080 0.46270 0.37710 0.73000 0.01267 Sr 0
Sr2 -0.00860 0.79110 0.37100 0.73000 0.01267 Sr 0
Sr3 0.32770 0.12500 0.37690 0.73000 0.01267 Sr 0
Ca1 0.66080 0.46270 0.37710 0.15000 0.01267 Ca 0
Ca2 -0.00860 0.79110 0.37100 0.15000 0.01267 Ca 0
Ca3 0.32770 0.12500 0.37690 0.15000 0.01267 Ca 0
Na1 0.66080 0.46270 0.37710 0.09000 0.01267 Na 0
Na2 -0.00860 0.79110 0.37100 0.09000 0.01267 Na 0
Na3 0.32770 0.12500 0.37690 0.09000 0.01267 Na 0
Ba1 0.66080 0.46270 0.37710 0.03000 0.01267 Ba 0
Ba2 -0.00860 0.79110 0.37100 0.03000 0.01267 Ba 0
Ba3 0.32770 0.12500 0.37690 0.03000 0.01267 Ba 0
C1 -0.00300 0.41700 0.24600 1.00000 0.00253 C 0
C2 0.66600 0.07200 0.25300 1.00000 0.01393 C 0
C3 0.32600 0.77900 0.26900 1.00000 0.02153 C 0
C4 0.55600 0.37800 0.78200 1.00000 0.03546 C 0
C5 0.43700 0.93100 0.79500 1.00000 0.03293 C 0
C6 -0.00100 0.48700 0.78500 1.00000 0.02786 C 0
O1 -0.00100 0.28100 0.28800 1.00000 0.02533 O 0
O2 0.15000 0.42400 0.28400 1.00000 0.01773 O 0
O3 0.84600 0.55600 0.23400 1.00000 0.01520 O 0
O4 0.67700 0.93200 0.23100 1.00000 0.01900 O 0
O5 0.80600 0.08000 0.23600 1.00000 0.00380 O 0
O6 0.52500 0.22800 0.26200 1.00000 0.01013 O 0
O7 0.32400 0.61400 0.25100 1.00000 0.00253 O 0
O8 0.46800 0.75800 0.25400 1.00000 0.01900 O 0
O9 0.19600 0.90600 0.26200 1.00000 0.03420 O 0
O10 0.51400 0.23900 0.71300 1.00000 0.04179 O 0
O11 0.50800 0.52500 0.72100 1.00000 0.03420 O 0
O12 0.66700 0.37400 0.96300 1.00000 0.02280 O 0
O13 0.33400 0.05700 0.71200 1.00000 0.05193 O 0
O14 0.61200 0.77700 0.71100 1.00000 0.03546 O 0
O15 0.38700 0.93300 0.96000 1.00000 0.02786 O 0
O16 0.87400 0.41400 0.71000 1.00000 0.03040 O 0
O17 0.14200 0.42900 0.70900 1.00000 0.03800 O 0
O18 0.93600 0.66000 0.95700 1.00000 0.02660 O 0
Wat19 0.15200 0.70100 0.70100 1.00000 0.03673 O 2
Wat20 0.03700 0.06600 0.71200 1.00000 0.04053 O 2
Wat21 0.78600 0.95200 0.71000 1.00000 0.03673 O 2

loop_
_cod_changelog_entry_id
_cod_changelog_entry_author
_cod_changelog_entry_date
_cod_changelog_entry_text
1
;cod-tools version 3.8.0
Id: cif_guess_AMCSD_atom_types 9574 2023-05-10 09:00:05Z saulius
;
2023-05-10T18:56:05+03:00
;Derived atom types and hydrogen counts
from atom names that follow the AMCSD naming convention
(Wat == water, O-H == hydroxyl).
;

loop_
_cod_related_entry_id
_cod_related_entry_database
_cod_related_entry_code
1 AMCSD 0018481
